data_7114083
loop_
_publ_author_name
'Inman, Chad'
'Knaust, Jacqueline M.'
'Keller, Steven W.'

_publ_section_title
;
 A polyoxometallate-templated coordination polymer: synthesis and crystal
 structure of [Cu3(4,4&#x2032;-bipy)5(MeCN)2]PW12O40&#x00B7;2C6H5CN
;
_journal_issue 2
_journal_name_full 'Chemical Communications'
_journal_page_first 156
_journal_paper_doi 10.1039/b107305b
_journal_year 2002
_chemical_formula_sum 'C68 H56 Cu3 N14 O40 P W12'
_chemical_formula_weight 4137.06
_chemical_name_systematic
; 
? 
;
_space_group_IT_number 15
_symmetry_cell_setting monoclinic
_symmetry_space_group_name_Hall '-C 2yc'
_symmetry_space_group_name_H-M 'C 1 2/c 1'
_atom_sites_solution_hydrogens geom
_atom_sites_solution_primary direct
_atom_sites_solution_secondary difmap
_audit_creation_method SHELXL-97
_cell_angle_alpha 90.00
_cell_angle_beta 130.9800(10)
_cell_angle_gamma 90.00
_cell_formula_units_Z 8
_cell_length_a 51.552(2)
_cell_length_b 14.1894(6)
_cell_length_c 34.4299(15)
_cell_measurement_reflns_used 14064
_cell_measurement_temperature 173(2)
_cell_measurement_theta_max 27.0825
_cell_measurement_theta_min 2.2825
_cell_volume 19013.3(14)
_computing_cell_refinement 'Smart (Bruker 1998)'
_computing_data_collection 'Smart (Bruker 1998)'
_computing_data_reduction 'Saint (Bruker 1998)'
_computing_molecular_graphics 'ORTEP-III (Burnett & Johnson, 1996)'
_computing_publication_material 'CIFTAB (Sheldrick, 1997)'
_computing_structure_refinement 'SHELXL-97 (Sheldrick, 1997)'
_computing_structure_solution 'SHELXS-97 (Sheldrick, 1997)'
_diffrn_ambient_temperature 173(2)
_diffrn_measured_fraction_theta_full 0.991
_diffrn_measured_fraction_theta_max 0.991
_diffrn_measurement_device_type 'Bruker SMART CCD area detector'
_diffrn_measurement_method 'omega scans'
_diffrn_radiation_monochromator graphite
_diffrn_radiation_source 'fine-focus sealed tube'
_diffrn_radiation_type MoK\a
_diffrn_radiation_wavelength 0.71073
_diffrn_reflns_av_R_equivalents 0.0716
_diffrn_reflns_av_sigmaI/netI 0.0856
_diffrn_reflns_limit_h_max 66
_diffrn_reflns_limit_h_min -59
_diffrn_reflns_limit_k_max 17
_diffrn_reflns_limit_k_min -18
_diffrn_reflns_limit_l_max 44
_diffrn_reflns_limit_l_min -44
_diffrn_reflns_number 67086
_diffrn_reflns_theta_full 27.11
_diffrn_reflns_theta_max 27.11
_diffrn_reflns_theta_min 1.53
_diffrn_standards_decay_% 0.0
_exptl_absorpt_coefficient_mu 15.210
_exptl_absorpt_correction_T_max 1.000000
_exptl_absorpt_correction_T_min 0.472479
_exptl_absorpt_correction_type multi-scan
_exptl_absorpt_process_details
;
Data were collected for decay and absorption using the program SADABS
based on the method of R.H. Blessing (Acta Cryst. A51, 33-38, 1995).
;
_exptl_crystal_colour 'deep yellow/orange'
_exptl_crystal_density_diffrn 2.854
_exptl_crystal_density_method 'not measured'
_exptl_crystal_description 'rectangular columns'
_exptl_crystal_F_000 14760
_exptl_crystal_size_max .2
_exptl_crystal_size_mid .13
_exptl_crystal_size_min .1
_refine_diff_density_max 3.051
_refine_diff_density_min -2.017
_refine_diff_density_rms 0.290
_refine_ls_extinction_coef 0.0000021(9)
_refine_ls_extinction_expression Fc^*^=kFc[1+0.001xFc^2^\l^3^/sin(2\q)]^-1/4^
_refine_ls_extinction_method SHELXL
_refine_ls_goodness_of_fit_ref 1.003
_refine_ls_hydrogen_treatment mixed
_refine_ls_matrix_type full
_refine_ls_number_parameters 1161
_refine_ls_number_reflns 20810
_refine_ls_number_restraints 130
_refine_ls_restrained_S_all 1.005
_refine_ls_R_factor_all 0.1017
_refine_ls_R_factor_gt 0.0513
_refine_ls_shift/su_max 7.358
_refine_ls_shift/su_mean 0.008
_refine_ls_structure_factor_coef Fsqd
_refine_ls_weighting_details 'calc w=1/[\s^2^(Fo^2^)+(0.0596P)^2^+0.0000P] where P=(Fo^2^+2Fc^2^)/3'
_refine_ls_weighting_scheme calc
_refine_ls_wR_factor_gt 0.1115
_refine_ls_wR_factor_ref 0.1275
_reflns_number_gt 13123
_reflns_number_total 20810
_reflns_threshold_expression >2sigma(I)
_cod_data_source_file b107305b.txt
_cod_data_source_block u:\keller~1\chad\ci69b\work\ci69b
_cod_depositor_comments
;
The following automatic conversions were performed:
'__diffrn_measurement_device_type' tag replaced with
'_diffrn_measurement_device_type'.

Automatic conversion script
Id: cif_correct_tags 1440 2010-10-19 06:21:57Z saulius 

The following automatic conversions were performed:

'_symmetry_cell_setting' value 'Monoclinic' changed to 'monoclinic'
according to
/usr/data/users/saulius/automatic-downloads/retrospective/RSC/lib/dictionaries/cif_core.dic
dictionary named 'cif_core.dic' version 2.4.2 from 2011-04-26.

Automatic conversion script
Id: cif_fix_values 2281 2013-09-26 08:29:07Z andrius 

The following automatic conversions were performed:

'_exptl_absorpt_correction_type' value 'multi-scans' was replaced
with the value 'multi-scan' as specified in the replacement file
'src/cod-tools/trunk/data/replacement-values/replacement_values.lst'.

Automatic conversion script
Id: cif_fix_values 5376 2017-05-30 11:51:03Z andrius 
;
_cod_original_cell_volume 19013.4(14)
_cod_original_sg_symbol_H-M C2/c
_cod_database_code 7114083

loop_
_symmetry_equiv_pos_as_xyz
'x, y, z'
'-x, y, -z+1/2'
'x+1/2, y+1/2, z'
'-x+1/2, y+1/2, -z+1/2'
'-x, -y, -z'
'x, -y, z-1/2'
'-x+1/2, -y+1/2, -z'
'x+1/2, -y+1/2, z-1/2'

loop_
_atom_site_label
_atom_site_type_symbol
_atom_site_fract_x
_atom_site_fract_y
_atom_site_fract_z
_atom_site_U_iso_or_equiv
_atom_site_adp_type
_atom_site_occupancy
_atom_site_symmetry_multiplicity
_atom_site_calc_flag
_atom_site_refinement_flags
_atom_site_disorder_assembly
_atom_site_disorder_group
W1 W 0.098178(15) 0.56191(4) 0.75741(2) 0.03345(15) Uani 1 1 d . . .
Cu1 Cu -0.13710(6) 1.08683(15) 0.11473(8) 0.0563(6) Uani 1 1 d . . .
P1 P 0.15869(8) 0.4204(2) 0.76470(11) 0.0162(6) Uani 1 1 d . . .
O1 O 0.0670(3) 0.6085(8) 0.7548(4) 0.049(3) Uani 1 1 d . . .
N1 N -0.1509(4) 1.0835(8) 0.1558(5) 0.044(3) Uani 1 1 d . . .
C1 C -0.1568(4) 1.0763(11) 0.1820(6) 0.041(4) Uani 1 1 d . . .
W2 W 0.179373(16) 0.64687(4) 0.82233(2) 0.03082(14) Uani 1 1 d . . .
Cu2 Cu 0.07653(6) 0.75449(16) 0.48262(7) 0.0687(8) Uani 1 1 d . . .
O2 O 0.0927(2) 0.6310(7) 0.7042(3) 0.038(2) Uani 1 1 d . . .
N2 N -0.1297(4) 1.2080(10) 0.0953(5) 0.059(4) Uani 1 1 d . . .
C2 C -0.1636(5) 1.0681(12) 0.2168(7) 0.062(5) Uani 1 1 d . . .
H2A H -0.1536 1.0094 0.2365 0.092 Uiso 1 1 calc R . .
H2B H -0.1884 1.0676 0.1969 0.092 Uiso 1 1 calc R . .
H2C H -0.1533 1.1218 0.2405 0.092 Uiso 1 1 calc R . .
W3 W 0.132899(15) 0.34004(4) 0.83261(2) 0.03084(14) Uani 1 1 d . . .
Cu3 Cu 0.28705(5) 0.92950(12) 0.89588(6) 0.0350(4) Uani 1 1 d . . .
O3 O 0.0754(2) 0.4580(7) 0.7082(3) 0.036(2) Uani 1 1 d . . .
N3 N -0.1655(4) 0.9899(9) 0.0577(5) 0.046(3) Uani 1 1 d . . .
C3 C -0.1415(5) 1.2911(13) 0.0984(7) 0.066(6) Uani 1 1 d . . .
H3 H -0.1543 1.2905 0.1093 0.079 Uiso 1 1 calc R . .
W4 W 0.073688(15) 0.33154(5) 0.69072(2) 0.03818(16) Uani 1 1 d . . .
O4 O 0.1169(2) 0.4668(7) 0.8083(3) 0.036(2) Uani 1 1 d . . .
N4 N -0.0881(5) 1.0203(15) 0.1709(6) 0.091(6) Uani 1 1 d . A .
C4 C -0.1352(5) 1.3780(13) 0.0859(6) 0.061(5) Uani 1 1 d . . .
H4 H -0.1424 1.4353 0.0905 0.074 Uiso 1 1 calc R . .
W5 W 0.123081(15) 0.63291(4) 0.69098(2) 0.03016(14) Uani 1 1 d . . .
O5 O 0.1356(2) 0.6424(6) 0.8058(3) 0.035(2) Uani 1 1 d . . .
N5 N 0.0440(4) 0.6761(11) 0.4857(5) 0.067(5) Uani 1 1 d . A .
C5 C -0.1182(5) 1.3790(12) 0.0668(6) 0.055(5) Uani 1 1 d . . .
W6 W 0.214123(15) 0.43044(4) 0.901176(19) 0.02865(14) Uani 1 1 d . . .
O6 O 0.1457(2) 0.5209(6) 0.7609(3) 0.028(2) Uani 1 1 d . . .
N6 N 0.0967(4) 0.6367(10) 0.4717(5) 0.067(5) Uani 1 1 d . A .
C6 C -0.1088(5) 1.2938(13) 0.0612(7) 0.070(6) Uani 1 1 d . . .
H6 H -0.0979 1.2912 0.0473 0.085 Uiso 1 1 calc R . .
W7 W 0.101331(15) 0.40009(4) 0.62767(2) 0.03250(15) Uani 1 1 d . . .
O7 O 0.1966(3) 0.7431(7) 0.8596(4) 0.046(3) Uani 1 1 d . . .
N7 N 0.1154(3) 0.8004(10) 0.5547(5) 0.051(4) Uani 1 1 d . A .
C7 C -0.1147(5) 1.2124(13) 0.0751(8) 0.069(6) Uani 1 1 d . . .
H7 H -0.1077 1.1550 0.0702 0.083 Uiso 1 1 calc R . .
W8 W 0.244083(15) 0.50507(4) 0.83326(2) 0.02973(14) Uani 1 1 d . . .
O8 O 0.1552(2) 0.6982(6) 0.7554(3) 0.031(2) Uani 1 1 d . . .
N8 N 0.2464(3) 0.9151(7) 0.8183(4) 0.030(3) Uani 1 1 d . . .
C8 C -0.1622(5) 0.9793(12) 0.0216(6) 0.060(5) Uani 1 1 d . . .
H8 H -0.1520 1.0285 0.0168 0.071 Uiso 1 1 calc R . .
W9 W 0.194048(15) 0.21469(4) 0.84303(2) 0.02738(13) Uani 1 1 d . . .
O9 O 0.1940(2) 0.5492(6) 0.8714(3) 0.029(2) Uani 1 1 d . . .
N9 N 0.2962(3) 1.0560(8) 0.9272(4) 0.032(3) Uani 1 1 d . . .
C9 C -0.1736(5) 0.8967(11) -0.0088(6) 0.055(5) Uani 1 1 d . . .
H9 H -0.1733 0.8935 -0.0361 0.066 Uiso 1 1 calc R . .
W10 W 0.133284(16) 0.19857(4) 0.70107(2) 0.03071(14) Uani 1 1 d . . .
O10 O 0.2145(2) 0.6019(6) 0.8234(3) 0.032(2) Uani 1 1 d . . .
N10 N 0.2705(3) 0.8549(8) 0.9287(4) 0.035(3) Uani 1 1 d . . .
C10 C -0.1850(4) 0.8217(10) 0.0011(5) 0.032(3) Uani 1 1 d . . .
W11 W 0.188756(15) 0.49671(4) 0.70156(2) 0.02788(14) Uani 1 1 d . . .
O11 O 0.1134(2) 0.3087(7) 0.8555(4) 0.039(2) Uani 1 1 d . . .
N11 N 0.3199(3) 0.8392(8) 0.9050(5) 0.038(3) Uani 1 1 d . . .
C11 C -0.1890(4) 0.8356(10) 0.0373(5) 0.036(4) Uani 1 1 d . . .
H11 H -0.1989 0.7876 0.0432 0.043 Uiso 1 1 calc R . .
W12 W 0.220748(14) 0.29280(4) 0.77105(2) 0.02592(13) Uani 1 1 d . . .
O12 O 0.1747(2) 0.3955(7) 0.8922(3) 0.035(2) Uani 1 1 d . . .
C12 C -0.1784(4) 0.9196(10) 0.0646(5) 0.035(4) Uani 1 1 d . . .
H12 H -0.1808 0.9263 0.0896 0.042 Uiso 1 1 calc R . .
O13 O 0.1591(2) 0.2284(7) 0.8484(3) 0.034(2) Uani 1 1 d . . .
C13 C -0.0882(7) 0.9289(16) 0.1865(9) 0.100(8) Uani 1 1 d . . .
H13 H -0.1081 0.8908 0.1639 0.120 Uiso 1 1 calc R . .
O14 O 0.1005(2) 0.3046(6) 0.7629(3) 0.034(2) Uani 1 1 d . . .
C14 C -0.0605(7) 0.893(2) 0.2334(8) 0.137(13) Uani 1 1 d . A .
H14 H -0.0617 0.8307 0.2421 0.164 Uiso 1 1 calc R . .
O15 O 0.1697(2) 0.3735(6) 0.8128(3) 0.024(2) Uani 1 1 d . . .
C15 C -0.0305(6) 0.9454(16) 0.2688(8) 0.085(7) Uani 1 1 d . . .
O16 O 0.0337(3) 0.2977(8) 0.6654(4) 0.058(3) Uani 1 1 d . . .
C16 C -0.0313(7) 1.0417(18) 0.2514(12) 0.123(11) Uani 1 1 d . A .
H16 H -0.0120 1.0817 0.2738 0.148 Uiso 1 1 calc R . .
O17 O 0.0918(3) 0.2147(7) 0.6876(4) 0.043(3) Uani 1 1 d . . .
C17 C -0.0589(6) 1.0744(17) 0.2042(9) 0.093(8) Uani 1 1 d . . .
H17 H -0.0581 1.1358 0.1940 0.112 Uiso 1 1 calc R A .
O18 O 0.0671(2) 0.3695(7) 0.6320(3) 0.042(3) Uani 1 1 d . . .
C18 C 0.0222(5) 0.6105(16) 0.4498(7) 0.079(7) Uani 1 1 d . . .
H18 H 0.0182 0.6130 0.4187 0.095 Uiso 1 1 calc R A .
O19 O 0.1298(2) 0.3626(6) 0.7175(3) 0.026(2) Uani 1 1 d . . .
C19 C 0.0064(5) 0.5452(15) 0.4528(6) 0.073(7) Uani 1 1 d . A .
H19 H -0.0073 0.5014 0.4254 0.087 Uiso 1 1 calc R . .
O20 O 0.1071(3) 0.7243(7) 0.6487(3) 0.044(3) Uani 1 1 d . . .
C20 C 0.0087(4) 0.5368(13) 0.4967(6) 0.073(7) Uani 1 1 d . . .
O21 O 0.1619(2) 0.5907(6) 0.6997(3) 0.029(2) Uani 1 1 d . . .
C21 C 0.0314(5) 0.6060(15) 0.5352(7) 0.069(6) Uani 1 1 d . A .
H21 H 0.0356 0.6063 0.5666 0.083 Uiso 1 1 calc R . .
O22 O 0.1005(2) 0.5247(6) 0.6477(3) 0.032(2) Uani 1 1 d . . .
C22 C 0.0472(5) 0.6723(15) 0.5272(8) 0.074(6) Uani 1 1 d . . .
H22 H 0.0613 0.7183 0.5532 0.089 Uiso 1 1 calc R A .
O23 O 0.2435(2) 0.4564(7) 0.9652(3) 0.041(3) Uani 1 1 d . . .
C23 C 0.0997(6) 0.6336(14) 0.4360(8) 0.083(7) Uani 1 1 d . . .
H23 H 0.0966 0.6901 0.4185 0.100 Uiso 1 1 calc R A .
O24 O 0.2390(2) 0.4510(6) 0.8775(3) 0.029(2) Uani 1 1 d . . .
C24 C 0.1073(5) 0.5513(13) 0.4234(7) 0.062(5) Uani 1 1 d . A .
H24 H 0.1092 0.5516 0.3978 0.075 Uiso 1 1 calc R . .
O25 O 0.2213(2) 0.2975(6) 0.8997(3) 0.032(2) Uani 1 1 d . . .
C25 C 0.1118(4) 0.4713(11) 0.4479(6) 0.044(4) Uani 1 1 d . . .
O26 O 0.0776(3) 0.4109(7) 0.5628(3) 0.045(3) Uani 1 1 d . . .
C26 C 0.1085(4) 0.4737(12) 0.4848(6) 0.050(4) Uani 1 1 d . A .
H26 H 0.1120 0.4175 0.5028 0.060 Uiso 1 1 calc R . .
O27 O 0.1466(2) 0.4284(6) 0.6555(3) 0.034(2) Uani 1 1 d . . .
C27 C 0.1002(4) 0.5543(11) 0.4958(6) 0.051(5) Uani 1 1 d . . .
H27 H 0.0969 0.5538 0.5199 0.061 Uiso 1 1 calc R A .
O28 O 0.1122(2) 0.2694(7) 0.6387(3) 0.037(2) Uani 1 1 d . . .
C28 C 0.1411(4) 0.7445(11) 0.5856(5) 0.037(4) Uani 1 1 d . . .
H28 H 0.1420 0.6862 0.5730 0.045 Uiso 1 1 calc R A .
O29 O 0.2836(2) 0.5565(7) 0.8742(4) 0.040(3) Uani 1 1 d . . .
C29 C 0.1680(4) 0.7683(11) 0.6381(5) 0.033(3) Uani 1 1 d . A .
H29 H 0.1869 0.7267 0.6599 0.040 Uiso 1 1 calc R . .
O30 O 0.2284(2) 0.5403(7) 0.7663(3) 0.035(2) Uani 1 1 d . . .
C30 C 0.1668(4) 0.8528(10) 0.6582(5) 0.032(3) Uani 1 1 d . . .
O31 O 0.2535(2) 0.3830(6) 0.8215(3) 0.030(2) Uani 1 1 d . . .
C31 C 0.1396(4) 0.9098(11) 0.6241(5) 0.050(5) Uani 1 1 d . A .
H31 H 0.1380 0.9691 0.6353 0.060 Uiso 1 1 calc R . .
O32 O 0.1895(2) 0.4252(6) 0.7670(3) 0.025(2) Uani 1 1 d . . .
C32 C 0.1140(4) 0.8827(12) 0.5731(6) 0.052(4) Uani 1 1 d . . .
H32 H 0.0949 0.9233 0.5504 0.062 Uiso 1 1 calc R A .
O33 O 0.2104(2) 0.1072(6) 0.8706(3) 0.035(2) Uani 1 1 d . . .
C33 C 0.2304(3) 0.9839(10) 0.7832(5) 0.031(3) Uani 1 1 d . A .
H33 H 0.2371 1.0473 0.7944 0.037 Uiso 1 1 calc R . .
O34 O 0.1579(2) 0.1819(6) 0.7725(3) 0.029(2) Uani 1 1 d . . .
C34 C 0.2047(4) 0.9664(10) 0.7314(5) 0.035(4) Uani 1 1 d . . .
H34 H 0.1941 1.0177 0.7080 0.043 Uiso 1 1 calc R A .
O35 O 0.2182(2) 0.2490(6) 0.8214(3) 0.030(2) Uani 1 1 d . . .
C35 C 0.1939(4) 0.8745(9) 0.7127(5) 0.028(3) Uani 1 1 d . A .
O36 O 0.1291(3) 0.0861(7) 0.6803(4) 0.041(3) Uani 1 1 d . . .
C36 C 0.2100(3) 0.8036(9) 0.7500(5) 0.028(3) Uani 1 1 d . . .
H36 H 0.2028 0.7400 0.7399 0.033 Uiso 1 1 calc R A .
O37 O 0.1766(2) 0.2391(6) 0.7228(3) 0.029(2) Uani 1 1 d . . .
C37 C 0.2362(4) 0.8250(10) 0.8016(5) 0.034(3) Uani 1 1 d . A .
H37 H 0.2473 0.7751 0.8260 0.041 Uiso 1 1 calc R . .
O38 O 0.1942(3) 0.5400(7) 0.6615(4) 0.042(3) Uani 1 1 d . . .
C38 C 0.3058(4) 1.0661(11) 0.9746(5) 0.050(5) Uani 1 1 d . . .
H38 H 0.3094 1.0100 0.9927 0.060 Uiso 1 1 calc R . .
O39 O 0.2116(2) 0.3771(6) 0.7202(3) 0.030(2) Uani 1 1 d . . .
C39 C 0.3104(4) 1.1466(10) 0.9975(5) 0.041(4) Uani 1 1 d . . .
H39 H 0.3163 1.1466 1.0301 0.049 Uiso 1 1 calc R . .
O40 O 0.2470(2) 0.2110(6) 0.7758(3) 0.035(2) Uani 1 1 d . . .
C40 C 0.3066(3) 1.2320(9) 0.9741(5) 0.030(3) Uani 1 1 d . . .
C41 C 0.2954(4) 1.2265(10) 0.9252(5) 0.036(4) Uani 1 1 d . . .
H41 H 0.2901 1.2819 0.9058 0.044 Uiso 1 1 calc R . .
C42 C 0.2919(3) 1.1388(10) 0.9052(4) 0.029(3) Uani 1 1 d . . .
H42 H 0.2858 1.1371 0.8725 0.034 Uiso 1 1 calc R . .
C43 C 0.2813(4) 0.7676(11) 0.9491(6) 0.049(4) Uani 1 1 d . . .
H43 H 0.2945 0.7335 0.9436 0.058 Uiso 1 1 calc R . .
C44 C 0.2744(4) 0.7252(12) 0.9771(7) 0.055(5) Uani 1 1 d . . .
H44 H 0.2833 0.6643 0.9913 0.066 Uiso 1 1 calc R . .
C45 C 0.2538(4) 0.7728(10) 0.9850(5) 0.032(3) Uani 1 1 d . . .
C46 C 0.2420(4) 0.8597(10) 0.9627(5) 0.035(4) Uani 1 1 d . . .
H46 H 0.2275 0.8943 0.9654 0.042 Uiso 1 1 calc R . .
C47 C 0.2512(4) 0.8978(9) 0.9359(5) 0.040(4) Uani 1 1 d . . .
H47 H 0.2430 0.9591 0.9218 0.048 Uiso 1 1 calc R . .
C48 C 0.3308(4) 0.7753(13) 0.9013(6) 0.048(4) Uani 1 1 d . . .
C49 C 0.3429(6) 0.6902(13) 0.8939(9) 0.081(7) Uani 1 1 d . . .
H49A H 0.3232 0.6497 0.8685 0.121 Uiso 1 1 calc R . .
H49B H 0.3587 0.6564 0.9266 0.121 Uiso 1 1 calc R . .
H49C H 0.3548 0.7074 0.8816 0.121 Uiso 1 1 calc R . .
N1D N 0.0463(8) 0.8369(19) 0.4242(8) 0.141(15) Uani 0.632(19) 1 d PGU A 1
C2D C 0.0121(9) 0.841(2) 0.4024(11) 0.162(15) Uani 0.632(19) 1 d PGU A 1
H2D H 0.0057 0.8168 0.4207 0.195 Uiso 0.632(19) 1 calc PR A 1
C3D C -0.0125(6) 0.880(3) 0.3538(12) 0.184(17) Uani 0.632(19) 1 d PGU A 1
H3D H -0.0358 0.8828 0.3390 0.220 Uiso 0.632(19) 1 calc PR A 1
C4D C -0.0030(7) 0.915(2) 0.3271(9) 0.191(19) Uani 0.632(19) 1 d PGU A 1
C5D C 0.0311(8) 0.911(3) 0.3488(11) 0.182(18) Uani 0.632(19) 1 d PGU A 1
H5D H 0.0376 0.9356 0.3305 0.218 Uiso 0.632(19) 1 calc PR A 1
C6D C 0.0558(6) 0.872(2) 0.3974(11) 0.166(17) Uani 0.632(19) 1 d PGU A 1
H6D H 0.0791 0.8695 0.4122 0.199 Uiso 0.632(19) 1 calc PR A 1
N1D' N 0.0520(5) 0.8366(17) 0.4155(7) 0.061(13) Uani 0.368(19) 1 d PGU A 2
C2D' C 0.0414(7) 0.9293(15) 0.4105(8) 0.093(19) Uani 0.368(19) 1 d PGU A 2
H2D' H 0.0511 0.9662 0.4403 0.112 Uiso 0.368(19) 1 calc PR A 2
C3D' C 0.0168(7) 0.9682(13) 0.3618(9) 0.061(14) Uani 0.368(19) 1 d PGU A 2
H3D' H 0.0096 1.0316 0.3584 0.074 Uiso 0.368(19) 1 calc PR A 2
C4D' C 0.0026(6) 0.9143(16) 0.3183(7) 0.053(12) Uani 0.368(19) 1 d PGU A 2
C5D' C 0.0132(7) 0.8216(15) 0.3233(8) 0.040(9) Uani 0.368(19) 1 d PGU A 2
H5D' H 0.0035 0.7848 0.2936 0.048 Uiso 0.368(19) 1 calc PR A 2
C6D' C 0.0378(7) 0.7828(15) 0.3720(9) 0.061(13) Uani 0.368(19) 1 d PGU A 2
H6D' H 0.0450 0.7194 0.3754 0.073 Uiso 0.368(19) 1 calc PR A 2
N1S N -0.0222(6) 0.5724(17) 0.6400(8) 0.23(3) Uiso 0.50 1 d PGD A -1
C2S C -0.0176(6) 0.5023(17) 0.6686(8) 0.120(19) Uiso 0.50 1 d PGD A -1
C3S C -0.0105(5) 0.4305(13) 0.7059(7) 0.117(18) Uiso 0.50 1 d PGD A -1
C4S C 0.0229(5) 0.3979(13) 0.7433(7) 0.042(8) Uiso 0.50 1 d PGD A -1
H4S H 0.0393 0.4072 0.7393 0.051 Uiso 0.50 1 calc PR A -1
C5S C 0.0324(6) 0.3517(15) 0.7865(7) 0.110(17) Uiso 0.50 1 d PGD A -1
H5S H 0.0552 0.3294 0.8121 0.132 Uiso 0.50 1 calc PR A -1
C6S C 0.0084(7) 0.3380(13) 0.7924(8) 0.088(14) Uiso 0.50 1 d PGD A -1
H6S H 0.0149 0.3064 0.8220 0.105 Uiso 0.50 1 calc PR A -1
C7S C -0.0250(7) 0.3707(17) 0.7550(11) 0.57(14) Uiso 0.50 1 d PGD A -1
H7S H -0.0414 0.3614 0.7590 0.685 Uiso 0.50 1 calc PR A -1
C8S C -0.0345(6) 0.4169(18) 0.7118(10) 0.14(2) Uiso 0.50 1 d PGD A -1
H8S H -0.0574 0.4392 0.6862 0.173 Uiso 0.50 1 calc PR A -1
N9S N 0.0234(11) 1.338(2) 0.4228(14) 0.75(8) Uiso 1 1 d GD . .
C10S C 0.0025(10) 1.278(2) 0.3961(13) 0.48(6) Uiso 1 1 d GD . .
C11S C -0.0245(10) 1.201(2) 0.3661(12) 2.0(4) Uiso 1 1 d GD . .
C12S C -0.0401(10) 1.186(3) 0.3149(12) 0.43(4) Uiso 1 1 d GD . .
H12S H -0.0328 1.2210 0.3001 0.518 Uiso 1 1 calc R . .
C13S C -0.0664(10) 1.120(3) 0.2855(11) 0.37(4) Uiso 1 1 d GD . .
H13S H -0.0770 1.1103 0.2506 0.447 Uiso 1 1 calc R . .
C14S C -0.0770(9) 1.069(3) 0.3073(13) 0.34(3) Uiso 1 1 d GD . .
H14S H -0.0950 1.0240 0.2872 0.408 Uiso 1 1 calc R . .
C15S C -0.0615(8) 1.084(2) 0.3584(13) 0.31(3) Uiso 1 1 d GD . .
H15S H -0.0688 1.0485 0.3732 0.372 Uiso 1 1 calc R . .
C16S C -0.0352(9) 1.149(2) 0.3878(11) 0.30(3) Uiso 1 1 d GD . .
H16S H -0.0245 1.1593 0.4227 0.357 Uiso 1 1 calc R . .

loop_
_atom_site_aniso_label
_atom_site_aniso_U_11
_atom_site_aniso_U_22
_atom_site_aniso_U_33
_atom_site_aniso_U_23
_atom_site_aniso_U_13
_atom_site_aniso_U_12
W1 0.0317(4) 0.0369(4) 0.0345(3) 0.0018(3) 0.0229(3) 0.0099(3)
Cu1 0.0807(17) 0.0550(14) 0.0501(11) -0.0190(10) 0.0501(12) -0.0293(12)
P1 0.0127(16) 0.0202(17) 0.0158(13) -0.0017(12) 0.0094(13) -0.0005(13)
O1 0.052(7) 0.048(7) 0.056(6) 0.005(5) 0.040(6) 0.014(6)
N1 0.067(10) 0.027(7) 0.057(8) -0.005(6) 0.048(8) -0.004(7)
C1 0.050(11) 0.040(9) 0.042(8) 0.008(7) 0.033(8) 0.014(8)
W2 0.0367(4) 0.0213(3) 0.0295(3) -0.0031(2) 0.0195(3) 0.0017(3)
Cu2 0.0699(17) 0.0491(14) 0.0312(10) -0.0037(10) 0.0089(11) 0.0233(12)
O2 0.038(6) 0.035(6) 0.030(5) 0.009(4) 0.018(5) 0.018(5)
N2 0.101(13) 0.039(9) 0.071(9) -0.021(7) 0.071(10) -0.023(8)
C2 0.103(16) 0.040(10) 0.104(14) 0.003(10) 0.095(14) 0.011(10)
W3 0.0361(4) 0.0322(3) 0.0351(3) -0.0006(3) 0.0281(3) 0.0010(3)
Cu3 0.0447(12) 0.0296(10) 0.0289(8) -0.0010(7) 0.0233(9) -0.0025(9)
O3 0.025(6) 0.036(6) 0.037(5) 0.000(5) 0.017(5) 0.010(5)
N3 0.073(10) 0.034(8) 0.046(7) -0.007(6) 0.046(8) -0.009(7)
C3 0.112(17) 0.047(11) 0.088(13) -0.033(10) 0.087(14) -0.040(12)
W4 0.0240(3) 0.0513(4) 0.0362(3) -0.0127(3) 0.0185(3) -0.0066(3)
O4 0.038(6) 0.035(6) 0.036(5) 0.003(4) 0.024(5) 0.003(5)
N4 0.071(13) 0.106(17) 0.049(9) 0.006(10) 0.019(10) 0.006(12)
C4 0.090(15) 0.048(11) 0.064(11) -0.015(9) 0.058(12) -0.007(11)
W5 0.0328(4) 0.0274(3) 0.0277(3) 0.0059(2) 0.0187(3) 0.0114(3)
O5 0.048(7) 0.029(5) 0.031(5) 0.003(4) 0.027(5) 0.013(5)
N5 0.046(10) 0.067(11) 0.035(8) 0.002(7) 0.003(7) 0.019(8)
C5 0.082(14) 0.041(10) 0.049(9) -0.004(8) 0.046(10) -0.003(10)
W6 0.0308(3) 0.0274(3) 0.0215(2) 0.0000(2) 0.0145(3) 0.0024(3)
O6 0.027(5) 0.027(5) 0.032(5) -0.003(4) 0.020(4) -0.004(4)
N6 0.073(12) 0.047(10) 0.046(8) -0.005(7) 0.024(8) 0.013(8)
C6 0.110(18) 0.052(12) 0.096(15) 0.017(11) 0.088(15) 0.024(12)
W7 0.0301(4) 0.0376(4) 0.0223(3) -0.0031(2) 0.0140(3) 0.0054(3)
O7 0.060(8) 0.030(6) 0.039(5) 0.008(5) 0.029(6) 0.016(5)
N7 0.050(9) 0.044(9) 0.040(7) -0.002(7) 0.021(7) 0.009(7)
C7 0.098(17) 0.040(11) 0.124(17) -0.004(11) 0.097(16) -0.014(11)
W8 0.0247(3) 0.0267(3) 0.0330(3) -0.0015(2) 0.0168(3) -0.0029(3)
O8 0.036(6) 0.019(5) 0.036(5) -0.003(4) 0.023(5) 0.007(4)
N8 0.046(8) 0.019(6) 0.036(6) -0.007(5) 0.032(6) -0.005(5)
C8 0.093(15) 0.055(12) 0.056(10) -0.018(9) 0.060(11) -0.034(11)
W9 0.0346(3) 0.0221(3) 0.0320(3) 0.0041(2) 0.0247(3) 0.0028(3)
O9 0.027(5) 0.027(5) 0.030(5) 0.002(4) 0.018(4) 0.006(4)
N9 0.033(7) 0.022(6) 0.024(5) -0.006(5) 0.011(5) -0.004(5)
C9 0.095(15) 0.029(9) 0.060(10) -0.010(8) 0.060(11) -0.020(9)
W10 0.0358(4) 0.0256(3) 0.0334(3) -0.0085(2) 0.0238(3) -0.0057(3)
O10 0.028(6) 0.018(5) 0.032(5) -0.002(4) 0.012(4) -0.008(4)
N10 0.047(8) 0.029(7) 0.037(6) 0.000(5) 0.031(6) 0.001(6)
C10 0.036(9) 0.032(8) 0.021(6) 0.002(6) 0.015(6) -0.001(7)
W11 0.0338(3) 0.0241(3) 0.0327(3) 0.0074(2) 0.0249(3) 0.0071(3)
O11 0.044(7) 0.037(6) 0.053(6) 0.000(5) 0.038(6) -0.003(5)
N11 0.046(8) 0.024(7) 0.046(7) 0.000(6) 0.030(7) 0.000(6)
C11 0.034(9) 0.034(9) 0.023(6) 0.006(6) 0.012(7) -0.007(7)
W12 0.0291(3) 0.0220(3) 0.0325(3) 0.0054(2) 0.0227(3) 0.0058(2)
O12 0.035(6) 0.031(6) 0.035(5) 0.000(4) 0.022(5) 0.001(5)
C12 0.051(10) 0.031(8) 0.027(7) 0.005(6) 0.028(7) 0.004(7)
O13 0.040(6) 0.035(6) 0.037(5) 0.009(4) 0.030(5) 0.010(5)
C13 0.12(2) 0.053(14) 0.082(16) 0.019(12) 0.045(16) 0.019(14)
O14 0.026(6) 0.031(6) 0.039(5) -0.012(4) 0.018(5) -0.006(4)
C14 0.10(2) 0.12(2) 0.062(14) -0.018(15) -0.002(14) -0.066(18)
O15 0.026(5) 0.021(5) 0.015(4) 0.001(3) 0.010(4) -0.004(4)
C15 0.077(17) 0.069(16) 0.079(14) 0.012(12) 0.038(13) 0.021(13)
O16 0.039(7) 0.073(9) 0.063(7) -0.030(6) 0.034(6) -0.014(6)
C16 0.09(2) 0.080(19) 0.17(3) 0.062(18) 0.07(2) 0.025(15)
O17 0.046(7) 0.047(7) 0.048(6) -0.009(5) 0.035(6) -0.002(5)
C17 0.073(17) 0.075(17) 0.079(15) 0.008(13) 0.028(14) 0.009(14)
O18 0.038(6) 0.045(7) 0.034(5) -0.005(5) 0.020(5) 0.006(5)
C18 0.068(16) 0.068(15) 0.039(10) -0.018(10) 0.007(10) -0.015(12)
O19 0.018(5) 0.033(5) 0.022(4) -0.004(4) 0.011(4) 0.000(4)
C19 0.060(14) 0.068(14) 0.031(9) -0.032(9) 0.004(9) 0.007(11)
O20 0.050(7) 0.041(6) 0.037(5) 0.013(5) 0.027(5) 0.018(5)
C20 0.030(12) 0.056(13) 0.038(9) -0.006(10) -0.019(8) 0.014(9)
O21 0.036(6) 0.015(5) 0.035(5) 0.004(4) 0.023(5) 0.010(4)
C21 0.045(13) 0.072(14) 0.049(10) -0.025(10) 0.013(10) 0.007(11)
O22 0.021(5) 0.035(6) 0.017(4) 0.001(4) 0.003(4) 0.006(4)
C22 0.060(15) 0.066(15) 0.059(12) -0.007(11) 0.022(11) 0.020(12)
O23 0.037(6) 0.045(6) 0.025(5) 0.000(4) 0.014(5) 0.012(5)
C23 0.16(2) 0.047(12) 0.087(14) 0.014(11) 0.102(17) 0.007(14)
O24 0.032(6) 0.027(5) 0.025(4) -0.002(4) 0.017(4) -0.001(4)
C24 0.103(17) 0.049(12) 0.075(12) -0.005(10) 0.075(13) -0.004(11)
O25 0.032(6) 0.023(5) 0.038(5) 0.003(4) 0.021(5) 0.000(4)
C25 0.059(11) 0.033(9) 0.043(8) 0.002(7) 0.035(9) 0.014(8)
O26 0.044(7) 0.049(7) 0.033(5) 0.003(5) 0.021(5) 0.017(5)
C26 0.053(11) 0.042(10) 0.043(9) 0.021(8) 0.026(9) 0.016(9)
O27 0.046(6) 0.023(5) 0.037(5) -0.002(4) 0.029(5) 0.001(5)
C27 0.074(13) 0.030(9) 0.039(8) -0.001(7) 0.033(9) 0.016(9)
O28 0.046(7) 0.035(6) 0.040(5) -0.005(5) 0.033(5) 0.000(5)
C28 0.033(9) 0.035(9) 0.038(8) 0.000(7) 0.021(7) 0.005(7)
O29 0.021(6) 0.041(6) 0.043(6) -0.003(5) 0.015(5) -0.008(5)
C29 0.025(8) 0.045(9) 0.033(7) -0.007(7) 0.021(7) -0.003(7)
O30 0.037(6) 0.032(6) 0.039(5) 0.003(4) 0.027(5) -0.002(5)
C30 0.031(9) 0.036(9) 0.020(6) -0.003(6) 0.014(6) 0.002(7)
O31 0.025(5) 0.028(5) 0.030(5) 0.000(4) 0.015(4) 0.003(4)
C31 0.057(12) 0.038(10) 0.034(8) -0.003(7) 0.021(8) 0.020(8)
O32 0.022(5) 0.030(5) 0.026(4) 0.005(4) 0.016(4) 0.003(4)
C32 0.039(10) 0.044(10) 0.041(9) 0.002(8) 0.013(8) 0.009(8)
O33 0.043(6) 0.022(5) 0.042(5) 0.011(4) 0.030(5) 0.008(5)
C33 0.033(9) 0.025(8) 0.036(7) 0.004(6) 0.023(7) 0.003(6)
O34 0.041(6) 0.022(5) 0.036(5) -0.009(4) 0.031(5) -0.005(4)
C34 0.030(9) 0.037(9) 0.023(6) 0.005(6) 0.011(6) 0.012(7)
O35 0.028(6) 0.031(5) 0.036(5) 0.005(4) 0.023(5) 0.004(4)
C35 0.041(9) 0.024(7) 0.029(7) -0.001(6) 0.027(7) 0.004(6)
O36 0.053(7) 0.038(6) 0.044(6) -0.015(5) 0.037(6) -0.016(5)
C36 0.028(8) 0.018(7) 0.032(7) -0.004(6) 0.017(7) -0.005(6)
O37 0.038(6) 0.023(5) 0.036(5) 0.003(4) 0.027(5) 0.000(4)
C37 0.043(9) 0.024(8) 0.042(8) 0.011(6) 0.031(8) 0.009(7)
O38 0.051(7) 0.036(6) 0.060(6) 0.020(5) 0.046(6) 0.017(5)
C38 0.073(13) 0.029(9) 0.021(7) -0.004(6) 0.020(8) -0.008(8)
O39 0.034(6) 0.028(5) 0.032(5) 0.011(4) 0.023(5) 0.010(4)
C39 0.062(11) 0.040(9) 0.015(6) -0.002(6) 0.023(7) 0.004(8)
O40 0.036(6) 0.031(6) 0.048(6) 0.011(5) 0.032(5) 0.011(5)
C40 0.024(8) 0.026(8) 0.024(6) 0.006(6) 0.009(6) 0.000(6)
C41 0.048(10) 0.028(8) 0.027(7) 0.003(6) 0.022(7) -0.002(7)
C42 0.033(8) 0.034(8) 0.018(6) -0.004(6) 0.016(6) -0.003(7)
C43 0.083(13) 0.035(9) 0.066(10) 0.016(8) 0.065(11) 0.020(9)
C44 0.068(12) 0.045(10) 0.093(13) 0.041(10) 0.071(12) 0.033(9)
C45 0.041(9) 0.030(8) 0.021(6) -0.003(6) 0.019(7) 0.005(7)
C46 0.035(9) 0.044(9) 0.028(7) 0.008(7) 0.021(7) 0.014(7)
C47 0.073(12) 0.010(7) 0.034(7) 0.002(6) 0.033(8) 0.001(7)
C48 0.044(11) 0.047(11) 0.056(10) 0.011(9) 0.034(9) 0.007(9)
C49 0.112(19) 0.042(12) 0.15(2) 0.020(12) 0.110(18) 0.009(12)
N1D 0.15(2) 0.09(2) 0.059(16) 0.007(16) 0.013(17) -0.07(2)
C2D 0.16(3) 0.17(3) 0.07(2) 0.01(2) 0.042(19) -0.04(3)
C3D 0.13(2) 0.22(3) 0.12(2) 0.06(2) 0.043(18) -0.05(3)
C4D 0.12(2) 0.20(3) 0.13(2) 0.09(2) 0.03(2) -0.08(2)
C5D 0.12(2) 0.19(3) 0.12(2) 0.08(2) 0.024(19) -0.07(3)
C6D 0.14(2) 0.16(3) 0.08(2) 0.03(2) 0.021(17) -0.05(2)
N1D' 0.05(2) 0.04(2) 0.049(14) -0.008(15) 0.014(18) -0.002(18)
C2D' 0.10(3) 0.07(2) 0.040(14) -0.007(16) 0.02(2) 0.03(2)
C3D' 0.06(3) 0.05(2) 0.037(16) -0.016(13) 0.018(18) 0.015(19)
C4D' 0.08(3) 0.024(17) 0.040(14) -0.015(13) 0.029(17) -0.016(17)
C5D' 0.06(2) 0.039(17) 0.048(14) -0.013(14) 0.045(15) -0.005(16)
C6D' 0.04(2) 0.05(2) 0.057(17) -0.015(13) 0.017(17) -0.003(17)

loop_
_atom_type_symbol
_atom_type_description
_atom_type_scat_dispersion_real
_atom_type_scat_dispersion_imag
_atom_type_scat_source
C C 0.0033 0.0016 'International Tables Vol C Tables 4.2.6.8 and 6.1.1.4'
H H 0.0000 0.0000 'International Tables Vol C Tables 4.2.6.8 and 6.1.1.4'
N N 0.0061 0.0033 'International Tables Vol C Tables 4.2.6.8 and 6.1.1.4'
O O 0.0106 0.0060 'International Tables Vol C Tables 4.2.6.8 and 6.1.1.4'
P P 0.1023 0.0942 'International Tables Vol C Tables 4.2.6.8 and 6.1.1.4'
Cu Cu 0.3201 1.2651 'International Tables Vol C Tables 4.2.6.8 and 6.1.1.4'
W W -0.8490 6.8722 'International Tables Vol C Tables 4.2.6.8 and 6.1.1.4'

loop_
_geom_angle_atom_site_label_1
_geom_angle_atom_site_label_2
_geom_angle_atom_site_label_3
_geom_angle
_geom_angle_site_symmetry_3
O1 W1 O5 101.3(5) .
O1 W1 O4 102.6(5) .
O5 W1 O4 90.5(4) .
O1 W1 O2 102.1(4) .
O5 W1 O2 87.7(4) .
O4 W1 O2 155.1(4) .
O1 W1 O3 103.8(5) .
O5 W1 O3 154.9(4) .
O4 W1 O3 85.2(4) .
O2 W1 O3 86.0(4) .
O1 W1 O6 170.7(4) .
O5 W1 O6 72.0(3) .
O4 W1 O6 84.2(3) .
O2 W1 O6 71.6(3) .
O3 W1 O6 82.9(3) .
N1 Cu1 N2 120.7(5) .
N1 Cu1 N3 108.0(5) .
N2 Cu1 N3 116.1(5) .
N1 Cu1 N4 96.3(6) .
N2 Cu1 N4 108.3(8) .
N3 Cu1 N4 104.5(7) .
O15 P1 O19 109.3(5) .
O15 P1 O32 109.3(5) .
O19 P1 O32 109.3(5) .
O15 P1 O6 109.3(5) .
O19 P1 O6 109.8(5) .
O32 P1 O6 109.8(5) .
C1 N1 Cu1 174.4(14) .
N1 C1 C2 179(2) .
O7 W2 O10 103.8(4) .
O7 W2 O8 102.3(4) .
O10 W2 O8 90.7(4) .
O7 W2 O9 102.1(4) .
O10 W2 O9 85.4(4) .
O8 W2 O9 155.5(4) .
O7 W2 O5 100.6(4) .
O10 W2 O5 155.5(4) .
O8 W2 O5 86.8(4) .
O9 W2 O5 86.8(4) .
O7 W2 O6 170.8(4) .
O10 W2 O6 84.0(3) .
O8 W2 O6 72.5(3) .
O9 W2 O6 83.1(3) .
O5 W2 O6 71.9(3) .
N1D Cu2 N7 123.9(9) .
N1D Cu2 N5 104.5(11) .
N7 Cu2 N5 107.1(6) .
N1D Cu2 N6 116.5(11) .
N7 Cu2 N6 105.3(5) .
N5 Cu2 N6 95.3(6) .
N1D Cu2 N1D' 14.4(13) .
N7 Cu2 N1D' 124.5(8) .
N5 Cu2 N1D' 115.3(6) .
N6 Cu2 N1D' 104.6(8) .
W5 O2 W1 127.3(5) .
C7 N2 C3 116.2(15) .
C7 N2 Cu1 121.6(12) .
C3 N2 Cu1 122.0(11) .
O11 W3 O14 102.8(4) .
O11 W3 O12 101.7(4) .
O14 W3 O12 155.4(4) .
O11 W3 O13 100.1(4) .
O14 W3 O13 90.7(4) .
O12 W3 O13 87.0(4) .
O11 W3 O4 103.4(4) .
O14 W3 O4 85.7(4) .
O12 W3 O4 86.7(4) .
O13 W3 O4 156.4(4) .
O11 W3 O15 170.4(4) .
O14 W3 O15 84.2(3) .
O12 W3 O15 71.7(3) .
O13 W3 O15 73.0(3) .
O4 W3 O15 83.5(3) .
N11 Cu3 N9 128.7(5) .
N11 Cu3 N8 100.4(5) .
N9 Cu3 N8 118.2(4) .
N11 Cu3 N10 101.2(5) .
N9 Cu3 N10 101.6(5) .
N8 Cu3 N10 102.8(4) .
W4 O3 W1 151.1(5) .
C12 N3 C8 117.7(13) .
C12 N3 Cu1 118.2(9) .
C8 N3 Cu1 120.8(11) .
N2 C3 C4 121.7(16) .
O16 W4 O3 102.7(5) .
O16 W4 O18 103.0(5) .
O3 W4 O18 90.5(4) .
O16 W4 O14 102.0(5) .
O3 W4 O14 86.1(4) .
O18 W4 O14 154.9(4) .
O16 W4 O17 101.3(5) .
O3 W4 O17 155.8(4) .
O18 W4 O17 86.5(4) .
O14 W4 O17 86.4(4) .
O16 W4 O19 171.0(4) .
O3 W4 O19 85.0(4) .
O18 W4 O19 71.9(3) .
O14 W4 O19 83.0(3) .
O17 W4 O19 71.3(4) .
W1 O4 W3 151.5(5) .
C17 N4 C13 118.1(19) .
C17 N4 Cu1 120.1(16) .
C13 N4 Cu1 116.8(16) .
C5 C4 C3 119.6(17) .
O20 W5 O2 101.7(4) .
O20 W5 O22 103.8(4) .
O2 W5 O22 90.0(4) .
O20 W5 O21 104.1(4) .
O2 W5 O21 154.3(4) .
O22 W5 O21 84.8(4) .
O20 W5 O8 100.7(4) .
O2 W5 O8 87.2(4) .
O22 W5 O8 155.3(4) .
O21 W5 O8 87.1(4) .
O20 W5 O6 170.0(4) .
O2 W5 O6 72.0(3) .
O22 W5 O6 84.2(3) .
O21 W5 O6 82.4(3) .
O8 W5 O6 71.6(3) .
W1 O5 W2 126.6(4) .
C22 N5 C18 114(2) .
C22 N5 Cu2 122.8(14) .
C18 N5 Cu2 122.4(15) .
C6 C5 C4 116.7(17) .
C6 C5 C25 122.9(16) 2_565
C4 C5 C25 120.4(16) 2_565
O23 W6 O9 102.4(4) .
O23 W6 O12 102.3(4) .
O9 W6 O12 89.8(4) .
O23 W6 O25 102.8(4) .
O9 W6 O25 154.7(4) .
O12 W6 O25 86.9(4) .
O23 W6 O24 103.9(4) .
O9 W6 O24 85.2(4) .
O12 W6 O24 153.8(4) .
O25 W6 O24 86.8(4) .
O23 W6 O15 171.7(4) .
O9 W6 O15 83.5(3) .
O12 W6 O15 71.6(3) .
O25 W6 O15 71.6(3) .
O24 W6 O15 82.3(3) .
P1 O6 W2 125.8(5) .
P1 O6 W1 126.0(5) .
W2 O6 W1 89.3(3) .
P1 O6 W5 125.8(5) .
W2 O6 W5 89.2(3) .
W1 O6 W5 88.9(3) .
C23 N6 C27 118.5(15) .
C23 N6 Cu2 123.6(13) .
C27 N6 Cu2 116.6(12) .
C7 C6 C5 121.3(17) .
O26 W7 O27 103.3(4) .
O26 W7 O28 102.2(4) .
O27 W7 O28 90.1(4) .
O26 W7 O22 102.9(4) .
O27 W7 O22 86.1(4) .
O28 W7 O22 154.8(3) .
O26 W7 O18 102.5(5) .
O27 W7 O18 154.2(4) .
O28 W7 O18 85.9(4) .
O22 W7 O18 86.7(4) .
O26 W7 O19 171.0(4) .
O27 W7 O19 83.6(3) .
O28 W7 O19 71.6(3) .
O22 W7 O19 83.3(3) .
O18 W7 O19 71.0(3) .
C28 N7 C32 119.0(13) .
C28 N7 Cu2 118.0(11) .
C32 N7 Cu2 122.6(11) .
N2 C7 C6 124.2(17) .
O29 W8 O24 103.5(4) .
O29 W8 O31 103.4(4) .
O24 W8 O31 89.5(4) .
O29 W8 O10 102.8(4) .
O24 W8 O10 85.2(4) .
O31 W8 O10 153.8(4) .
O29 W8 O30 102.2(4) .
O24 W8 O30 154.2(4) .
O31 W8 O30 87.0(4) .
O10 W8 O30 86.8(4) .
O29 W8 O32 171.8(4) .
O24 W8 O32 83.0(3) .
O31 W8 O32 71.3(3) .
O10 W8 O32 82.5(3) .
O30 W8 O32 71.6(3) .
W2 O8 W5 126.6(5) .
C33 N8 C37 117.8(12) .
C33 N8 Cu3 126.9(9) .
C37 N8 Cu3 115.2(9) .
N3 C8 C9 121.5(14) .
O33 W9 O35 103.8(4) .
O33 W9 O25 102.7(4) .
O35 W9 O25 90.5(4) .
O33 W9 O34 101.8(4) .
O35 W9 O34 84.7(4) .
O25 W9 O34 155.4(4) .
O33 W9 O13 100.8(4) .
O35 W9 O13 155.1(4) .
O25 W9 O13 87.0(4) .
O34 W9 O13 87.3(4) .
O33 W9 O15 171.5(3) .
O35 W9 O15 83.3(3) .
O25 W9 O15 72.2(3) .
O34 W9 O15 83.3(3) .
O13 W9 O15 72.4(3) .
W6 O9 W2 151.9(5) .
C42 N9 C38 112.3(11) .
C42 N9 Cu3 126.6(8) .
C38 N9 Cu3 120.9(9) .
C10 C9 C8 119.9(14) .
O36 W10 O17 101.6(5) .
O36 W10 O34 102.7(4) .
O17 W10 O34 91.1(4) .
O36 W10 O37 103.8(4) .
O17 W10 O37 154.5(4) .
O34 W10 O37 85.1(4) .
O36 W10 O28 101.3(4) .
O17 W10 O28 86.7(4) .
O34 W10 O28 155.9(4) .
O37 W10 O28 86.6(4) .
O36 W10 O19 170.7(4) .
O17 W10 O19 72.2(4) .
O34 W10 O19 84.6(3) .
O37 W10 O19 82.3(3) .
O28 W10 O19 71.8(3) .
W2 O10 W8 152.5(5) .
C47 N10 C43 115.4(12) .
C47 N10 Cu3 119.4(9) .
C43 N10 Cu3 124.7(10) .
C9 C10 C11 116.8(13) .
C9 C10 C40 120.9(12) 3_444
C11 C10 C40 122.2(13) 3_444
O38 W11 O30 102.3(5) .
O38 W11 O21 103.0(4) .
O30 W11 O21 90.7(4) .
O38 W11 O27 102.3(4) .
O30 W11 O27 155.3(4) .
O21 W11 O27 85.5(4) .
O38 W11 O39 101.6(4) .
O30 W11 O39 86.7(4) .
O21 W11 O39 155.3(4) .
O27 W11 O39 86.8(4) .
O38 W11 O32 171.7(4) .
O30 W11 O32 72.5(3) .
O21 W11 O32 83.8(3) .
O27 W11 O32 82.9(3) .
O39 W11 O32 72.0(3) .
C48 N11 Cu3 161.8(14) .
C12 C11 C10 120.0(13) .
O40 W12 O37 103.4(4) .
O40 W12 O39 102.6(4) .
O37 W12 O39 90.9(4) .
O40 W12 O31 101.3(4) .
O37 W12 O31 155.0(4) .
O39 W12 O31 87.3(4) .
O40 W12 O35 102.3(4) .
O37 W12 O35 84.7(4) .
O39 W12 O35 155.1(4) .
O31 W12 O35 86.5(4) .
O40 W12 O32 171.9(4) .
O37 W12 O32 83.6(3) .
O39 W12 O32 72.9(3) .
O31 W12 O32 72.0(3) .
O35 W12 O32 82.3(3) .
W6 O12 W3 127.5(5) .
N3 C12 C11 123.6(13) .
W3 O13 W9 125.7(5) .
C14 C13 N4 122(2) .
W3 O14 W4 151.1(5) .
C13 C14 C15 122(3) .
P1 O15 W3 126.2(5) .
P1 O15 W6 126.1(5) .
W3 O15 W6 89.0(2) .
P1 O15 W9 126.1(5) .
W3 O15 W9 88.8(3) .
W6 O15 W9 88.6(2) .
C14 C15 C16 114(2) .
C14 C15 C4D' 129(2) .
C16 C15 C4D' 116(2) .
C14 C15 C4D 122(2) .
C16 C15 C4D 122(2) .
C4D' C15 C4D 20.0(16) .
C17 C16 C15 122(3) .
W10 O17 W4 127.0(5) .
C16 C17 N4 121(2) .
W4 O18 W7 128.2(5) .
C19 C18 N5 128(2) .
P1 O19 W4 125.8(5) .
P1 O19 W10 126.2(5) .
W4 O19 W10 89.4(3) .
P1 O19 W7 125.4(5) .
W4 O19 W7 88.9(3) .
W10 O19 W7 89.4(3) .
C18 C19 C20 121.8(17) .
C21 C20 C19 111.8(19) .
C21 C20 C20 123(2) 5_566
C19 C20 C20 125(2) 5_566
W11 O21 W5 153.1(5) .
C22 C21 C20 121(2) .
W7 O22 W5 151.6(5) .
N5 C22 C21 125(2) .
N6 C23 C24 122.6(17) .
W8 O24 W6 152.6(5) .
C25 C24 C23 119.2(15) .
W9 O25 W6 127.6(5) .
C24 C25 C26 118.6(15) .
C24 C25 C5 120.6(14) 2_545
C26 C25 C5 120.7(14) 2_545
C27 C26 C25 121.6(15) .
W7 O27 W11 151.6(5) .
C26 C27 N6 119.3(15) .
W7 O28 W10 127.2(5) .
N7 C28 C29 121.4(14) .
C30 C29 C28 120.5(14) .
W11 O30 W8 127.0(5) .
C31 C30 C29 116.0(12) .
C31 C30 C35 124.1(13) .
C29 C30 C35 119.9(12) .
W8 O31 W12 127.1(5) .
C30 C31 C32 120.9(14) .
P1 O32 W12 126.5(5) .
P1 O32 W8 125.9(4) .
W12 O32 W8 89.4(3) .
P1 O32 W11 125.3(4) .
W12 O32 W11 88.9(3) .
W8 O32 W11 88.8(3) .
N7 C32 C31 122.1(15) .
N8 C33 C34 122.5(13) .
W10 O34 W9 151.6(5) .
C33 C34 C35 121.3(13) .
W9 O35 W12 153.0(5) .
C34 C35 C36 115.5(12) .
C34 C35 C30 123.1(12) .
C36 C35 C30 121.4(12) .
C37 C36 C35 120.8(12) .
W12 O37 W10 152.5(5) .
N8 C37 C36 122.0(12) .
C39 C38 N9 125.9(14) .
W12 O39 W11 126.1(5) .
C38 C39 C40 120.3(12) .
C41 C40 C39 116.4(12) .
C41 C40 C10 122.5(12) 3_556
C39 C40 C10 121.1(11) 3_556
C40 C41 C42 118.4(12) .
N9 C42 C41 126.4(11) .
N10 C43 C44 124.2(14) .
C43 C44 C45 119.8(14) .
C46 C45 C44 115.4(13) .
C46 C45 C45 124.7(16) 7_567
C44 C45 C45 119.9(16) 7_567
C45 C46 C47 120.4(13) .
N10 C47 C46 124.8(13) .
N11 C48 C49 177(2) .
C2D N1D C6D 120.0 .
C2D N1D Cu2 117(2) .
C6D N1D Cu2 121(2) .
C3D C2D N1D 120.0 .
C4D C3D C2D 120.0 .
C3D C4D C5D 120.0 .
C3D C4D C15 122(2) .
C5D C4D C15 117(2) .
C4D C5D C6D 120.0 .
C5D C6D N1D 120.0 .
C2D' N1D' C6D' 120.0 .
C2D' N1D' Cu2 124.4(10) .
C6D' N1D' Cu2 113.0(11) .
N1D' C2D' C3D' 120.0 .
C2D' C3D' C4D' 120.0 .
C5D' C4D' C3D' 120.0 .
C5D' C4D' C15 119.1(18) .
C3D' C4D' C15 118.1(17) .
C4D' C5D' C6D' 120.0 .
C5D' C6D' N1D' 120.0 .
N1S C2S C3S 173.4(10) .
C4S C3S C8S 120.0 .
C4S C3S C2S 118.8(5) .
C8S C3S C2S 118.9(5) .
C3S C4S C5S 120.0 .
C4S C5S C6S 120.0 .
C7S C6S C5S 120.0 .
C8S C7S C6S 120.0 .
C7S C8S C3S 120.0 .
N9S C10S C11S 174.2(8) .
C12S C11S C16S 120.0 .
C12S C11S C10S 118.5(5) .
C16S C11S C10S 121.4(5) .
C13S C12S C11S 120.0 .
C12S C13S C14S 120.0 .
C15S C14S C13S 120.0 .
C14S C15S C16S 120.0 .
C15S C16S C11S 120.0 .

loop_
_geom_bond_atom_site_label_1
_geom_bond_atom_site_label_2
_geom_bond_distance
_geom_bond_site_symmetry_2
W1 O1 1.687(10) .
W1 O5 1.893(10) .
W1 O4 1.898(9) .
W1 O2 1.930(9) .
W1 O3 1.953(9) .
W1 O6 2.445(9) .
Cu1 N1 1.955(13) .
Cu1 N2 1.972(14) .
Cu1 N3 2.030(12) .
Cu1 N4 2.147(18) .
P1 O15 1.510(8) .
P1 O19 1.535(8) .
P1 O32 1.536(9) .
P1 O6 1.543(9) .
N1 C1 1.131(17) .
C1 C2 1.457(19) .
W2 O7 1.675(10) .
W2 O10 1.895(10) .
W2 O8 1.905(8) .
W2 O9 1.917(8) .
W2 O5 1.935(10) .
W2 O6 2.423(8) .
Cu2 N1D 1.93(2) .
Cu2 N7 2.019(13) .
Cu2 N5 2.072(18) .
Cu2 N6 2.128(15) .
Cu2 N1D' 2.112(18) .
O2 W5 1.894(10) .
N2 C7 1.34(2) .
N2 C3 1.36(2) .
W3 O11 1.693(9) .
W3 O14 1.883(8) .
W3 O12 1.916(9) .
W3 O13 1.915(9) .
W3 O4 1.926(10) .
W3 O15 2.445(8) .
Cu3 N11 1.976(13) .
Cu3 N9 1.985(11) .
Cu3 N8 2.055(11) .
Cu3 N10 2.095(11) .
O3 W4 1.876(9) .
N3 C12 1.306(17) .
N3 C8 1.369(18) .
C3 C4 1.41(2) .
W4 O16 1.698(10) .
W4 O18 1.896(9) .
W4 O14 1.930(9) .
W4 O17 1.940(10) .
W4 O19 2.433(8) .
N4 C17 1.38(3) .
N4 C13 1.41(3) .
C4 C5 1.40(2) .
W5 O20 1.705(9) .
W5 O22 1.912(9) .
W5 O21 1.913(9) .
W5 O8 1.924(9) .
W5 O6 2.448(8) .
N5 C22 1.33(2) .
N5 C18 1.35(2) .
C5 C6 1.36(2) .
C5 C25 1.52(2) 2_565
W6 O23 1.706(9) .
W6 O9 1.890(9) .
W6 O12 1.912(10) .
W6 O25 1.930(9) .
W6 O24 1.940(9) .
W6 O15 2.452(7) .
N6 C23 1.34(2) .
N6 C27 1.37(2) .
C6 C7 1.36(2) .
W7 O26 1.711(9) .
W7 O27 1.897(10) .
W7 O28 1.902(10) .
W7 O22 1.909(9) .
W7 O18 1.915(10) .
W7 O19 2.460(8) .
N7 C28 1.291(18) .
N7 C32 1.352(19) .
W8 O29 1.704(9) .
W8 O24 1.871(8) .
W8 O31 1.912(9) .
W8 O10 1.912(9) .
W8 O30 1.945(9) .
W8 O32 2.448(8) .
N8 C33 1.337(16) .
N8 C37 1.358(17) .
C8 C9 1.42(2) .
W9 O33 1.700(9) .
W9 O35 1.886(8) .
W9 O25 1.888(9) .
W9 O34 1.911(8) .
W9 O13 1.936(9) .
W9 O15 2.454(8) .
N9 C42 1.335(16) .
N9 C38 1.368(16) .
C9 C10 1.363(19) .
W10 O36 1.704(9) .
W10 O17 1.881(10) .
W10 O34 1.903(8) .
W10 O37 1.919(9) .
W10 O28 1.935(9) .
W10 O19 2.429(9) .
N10 C47 1.322(18) .
N10 C43 1.350(18) .
C10 C11 1.404(18) .
C10 C40 1.465(18) 3_444
W11 O38 1.690(9) .
W11 O30 1.885(9) .
W11 O21 1.894(8) .
W11 O27 1.911(9) .
W11 O39 1.921(9) .
W11 O32 2.450(8) .
N11 C48 1.117(19) .
C11 C12 1.388(19) .
W12 O40 1.706(9) .
W12 O37 1.887(9) .
W12 O39 1.906(8) .
W12 O31 1.913(9) .
W12 O35 1.926(8) .
W12 O32 2.420(9) .
C13 C14 1.37(3) .
C14 C15 1.40(3) .
C15 C16 1.48(3) .
C15 C4D' 1.48(3) .
C15 C4D 1.58(3) .
C16 C17 1.36(3) .
C18 C19 1.28(3) .
C19 C20 1.44(3) .
C20 C21 1.43(2) .
C20 C20 1.49(4) 5_566
C21 C22 1.39(3) .
C23 C24 1.39(2) .
C24 C25 1.34(2) .
C25 C26 1.39(2) .
C25 C5 1.52(2) 2_545
C26 C27 1.36(2) .
C28 C29 1.420(18) .
C29 C30 1.405(18) .
C30 C31 1.356(19) .
C30 C35 1.459(17) .
C31 C32 1.39(2) .
C33 C34 1.378(18) .
C34 C35 1.398(19) .
C35 C36 1.397(17) .
C36 C37 1.388(18) .
C38 C39 1.318(19) .
C39 C40 1.396(18) .
C40 C41 1.376(17) .
C40 C10 1.465(18) 3_556
C41 C42 1.376(18) .
C43 C44 1.365(19) .
C44 C45 1.431(19) .
C45 C46 1.366(18) .
C45 C45 1.47(3) 7_567
C46 C47 1.391(19) .
C48 C49 1.46(2) .
N1D C2D 1.3900 .
N1D C6D 1.3900 .
C2D C3D 1.3900 .
C3D C4D 1.3900 .
C4D C5D 1.3900 .
C5D C6D 1.3900 .
N1D' C2D' 1.3900 .
N1D' C6D' 1.3900 .
C2D' C3D' 1.3900 .
C3D' C4D' 1.3900 .
C4D' C5D' 1.3900 .
C5D' C6D' 1.3900 .
N1S C2S 1.3071 .
C2S C3S 1.487(8) .
C3S C4S 1.3900 .
C3S C8S 1.3900 .
C4S C5S 1.3900 .
C5S C6S 1.3900 .
C6S C7S 1.3900 .
C7S C8S 1.3900 .
N9S C10S 1.1927 .
C10S C11S 1.527(8) .
C11S C12S 1.3900 .
C11S C16S 1.3900 .
C12S C13S 1.3900 .
C13S C14S 1.3900 .
C14S C15S 1.3900 .
C15S C16S 1.3900 .
